data_7243263
loop_
_publ_author_name
'Fugu, Mohammed B.'
'Coley, Joe'
'Dickinson, Isabella F.'
'Orton, James B.'
'Klooster, Wim'
'Gleeson, M. Paul'
'Jones, Leigh F.'

_publ_section_title
;
 Slight ligand modifications within multitopic linear hydroxamates
 promotes connectivity differences in Cu(ii) 1-D coordination polymers
;
_journal_issue 32
_journal_name_full CrystEngComm
_journal_page_first 5531
_journal_page_last 5539
_journal_paper_doi 10.1039/D1CE00807B
_journal_volume 23
_journal_year 2021
_chemical_formula_moiety 'C28 H26 N4 O6 Cu (C2 H8 O2)'
_chemical_formula_sum 'C30 H34 Cu N4 O8'
_chemical_formula_weight 642.15
_chemical_name_common '[Cu]n-2'
_space_group_crystal_system monoclinic
_space_group_IT_number 14
_space_group_name_Hall '-P 2ybc'
_space_group_name_H-M_alt 'P 1 21/c 1'
_atom_sites_solution_hydrogens geom
_audit_creation_method SHELXL-2018/3
_audit_update_record
;
2021-07-12 deposited with the CCDC.	2021-07-22 downloaded from the CCDC.
;
_cell_angle_alpha 90
_cell_angle_beta 100.8870(10)
_cell_angle_gamma 90
_cell_formula_units_Z 2
_cell_length_a 8.61560(10)
_cell_length_b 11.31420(10)
_cell_length_c 14.8436(2)
_cell_measurement_reflns_used 11113
_cell_measurement_temperature 100.0(1)
_cell_measurement_theta_max 70.1450
_cell_measurement_theta_min 2.9830
_cell_volume 1420.89(3)
_computing_cell_refinement 'crysalispro 1.171.40.18b (rigaku od, 2018)'
_computing_data_collection 'crysalispro 1.171.40.18b (rigaku od, 2018)'
_computing_data_reduction 'crysalispro 1.171.40.18b (rigaku od, 2018)'
_computing_molecular_graphics 'ORTEX - P. McArdle, J.Appl.Cryst.,1995,28,65-65.'
_computing_publication_material 'Oscail - P. McArdle, J.Appl.Cryst.,2017,50,320-326.'
_computing_structure_refinement 'SHELXL-2018/3 (Sheldrick, 2018)'
_computing_structure_solution 'SHELXT 2018/2 (Sheldrick, 2018)'
_diffrn_ambient_temperature 100.0(1)
_diffrn_measured_fraction_theta_full 0.997
_diffrn_measured_fraction_theta_max 0.997
_diffrn_measurement_device_type 'xtalab afc11 (rcd3): quarter-chi single'
_diffrn_measurement_method '\w scans'
_diffrn_radiation_type MoK\a
_diffrn_radiation_wavelength 0.71073
_diffrn_reflns_av_R_equivalents 0.0206
_diffrn_reflns_av_unetI/netI 0.0114
_diffrn_reflns_Laue_measured_fraction_full 0.997
_diffrn_reflns_Laue_measured_fraction_max 0.997
_diffrn_reflns_limit_h_max 10
_diffrn_reflns_limit_h_min -10
_diffrn_reflns_limit_k_max 13
_diffrn_reflns_limit_k_min -13
_diffrn_reflns_limit_l_max 17
_diffrn_reflns_limit_l_min -17
_diffrn_reflns_number 12946
_diffrn_reflns_point_group_measured_fraction_full 0.997
_diffrn_reflns_point_group_measured_fraction_max 0.997
_diffrn_reflns_theta_full 25.242
_diffrn_reflns_theta_max 25.350
_diffrn_reflns_theta_min 2.279
_diffrn_source 'rotating-anode x-ray tube'
_exptl_absorpt_coefficient_mu 0.828
_exptl_absorpt_correction_T_max 1.000
_exptl_absorpt_correction_T_min 0.529
_exptl_absorpt_correction_type gaussian
_exptl_absorpt_process_details
; 
crysalispro 1.171.40.18b (rigaku oxford diffraction, 2018) 
numerical absorption correction based on gaussian integration over 
   a multifaceted crystal model 
empirical absorption correction using spherical harmonics, 
 implemented in scale3 abspack scaling algorithm. 
;
_exptl_crystal_colour Green
_exptl_crystal_density_diffrn 1.501
_exptl_crystal_description Parallelepiped
_exptl_crystal_F_000 670
_exptl_crystal_recrystallization_method 'Re-crystallisation from solvent: Methanol'
_exptl_crystal_size_max 0.35
_exptl_crystal_size_mid 0.26
_exptl_crystal_size_min 0.05
_refine_diff_density_max 0.491
_refine_diff_density_min -0.686
_refine_diff_density_rms 0.085
_refine_ls_extinction_method none
_refine_ls_goodness_of_fit_ref 1.138
_refine_ls_hydrogen_treatment constr
_refine_ls_matrix_type full
_refine_ls_number_parameters 199
_refine_ls_number_reflns 2598
_refine_ls_number_restraints 0
_refine_ls_restrained_S_all 1.138
_refine_ls_R_factor_all 0.0430
_refine_ls_R_factor_gt 0.0424
_refine_ls_shift/su_max 0.000
_refine_ls_shift/su_mean 0.000
_refine_ls_structure_factor_coef Fsqd
_refine_ls_weighting_details 'w=1/[\s^2^(Fo^2^)+(0.0876P)^2^+1.3725P] where P=(Fo^2^+2Fc^2^)/3'
_refine_ls_weighting_scheme calc
_refine_ls_wR_factor_gt 0.1401
_refine_ls_wR_factor_ref 0.1406
_reflns_Friedel_coverage 0.000
_reflns_number_gt 2520
_reflns_number_total 2598
_reflns_threshold_expression 'I > 2\s(I)'
_cod_data_source_file d1ce00807b2.cif
_cod_data_source_block bfm3d
_cod_depositor_comments 'Adding full bibliography for 7243262--7243263.cif.'
_cod_original_sg_symbol_H-M 'P 21/c'
_cod_database_code 7243263
_shelx_shelxl_version_number 2018/3
_shelx_space_group_comment
; 
The symmetry employed for this shelxl refinement is uniquely defined 
by the following loop, which should always be used as a source of 
symmetry information in preference to the above space-group names. 
They are only intended as comments. 
;
_shelx_estimated_absorpt_t_min 0.760
_shelx_estimated_absorpt_t_max 0.960

loop_
_space_group_symop_operation_xyz
'x, y, z'
'-x, y+1/2, -z+1/2'
'-x, -y, -z'
'x, -y-1/2, z-1/2'

loop_
_atom_site_label
_atom_site_type_symbol
_atom_site_fract_x
_atom_site_fract_y
_atom_site_fract_z
_atom_site_U_iso_or_equiv
_atom_site_adp_type
_atom_site_occupancy
_atom_site_site_symmetry_order
_atom_site_calc_flag
_atom_site_refinement_flags_posn
_atom_site_refinement_flags_adp
_atom_site_refinement_flags_occupancy
_atom_site_disorder_assembly
_atom_site_disorder_group
Cu1 Cu 0.500000 0.500000 0.000000 0.0256(2) Uani 1 2 d S . P . .
O1 O 0.3823(2) 0.50886(13) -0.12264(12) 0.0182(4) Uani 1 1 d . . . . .
N1 N 0.2372(2) 0.55986(17) -0.11883(13) 0.0172(4) Uani 1 1 d . . . . .
H1N H 0.167998 0.571431 -0.167913 0.021 Uiso 1 1 calc R U . . .
C1 C 0.2087(3) 0.59001(18) -0.03784(15) 0.0167(5) Uani 1 1 d . . . . .
O2 O 0.31735(18) 0.57530(14) 0.03315(10) 0.0180(4) Uani 1 1 d . . . . .
N2 N -0.3949(2) 0.75632(18) 0.00058(14) 0.0215(4) Uani 1 1 d . . . . .
H2N H -0.467082 0.754628 -0.048125 0.026 Uiso 1 1 calc R U . . .
C2 C 0.0542(3) 0.63996(18) -0.02948(15) 0.0166(5) Uani 1 1 d . . . . .
O3 O -0.51081(19) 0.88422(15) 0.24364(11) 0.0209(4) Uani 1 1 d . . . . .
H3H H -0.528019 0.917545 0.292142 0.031 Uiso 1 1 calc R U . . .
C3 C 0.0225(3) 0.6620(2) 0.05727(16) 0.0194(5) Uani 1 1 d . . . . .
H3 H 0.094043 0.649339 0.104128 0.023 Uiso 1 1 calc R U . . .
O4 O 0.0413(2) 0.5409(3) -0.29159(14) 0.0435(6) Uani 1 1 d . . . . .
H4H H -0.050540 0.510555 -0.304062 0.052 Uiso 1 1 calc R U . . .
C4 C -0.1235(3) 0.7042(2) 0.06913(16) 0.0210(5) Uani 1 1 d . . . . .
H4 H -0.139922 0.718101 0.122823 0.025 Uiso 1 1 calc R U . . .
C5 C -0.2436(3) 0.72397(19) -0.00687(16) 0.0187(5) Uani 1 1 d . . . . .
C6 C -0.2091(3) 0.7060(2) -0.09497(16) 0.0208(5) Uani 1 1 d . . . . .
H6 H -0.279386 0.720534 -0.142061 0.025 Uiso 1 1 calc R U . . .
C7 C -0.0637(3) 0.6652(2) -0.10583(16) 0.0204(5) Uani 1 1 d . . . . .
H7 H -0.044936 0.655166 -0.159512 0.024 Uiso 1 1 calc R U . . .
C8 C -0.4395(3) 0.7929(2) 0.08555(17) 0.0207(5) Uani 1 1 d . . . . .
H8A H -0.400329 0.744300 0.127352 0.025 Uiso 1 1 calc R U . . .
H8B H -0.539479 0.788868 0.079140 0.025 Uiso 1 1 calc R U . . .
C9 C -0.3877(2) 0.91664(19) 0.11735(15) 0.0176(5) Uani 1 1 d . . . . .
C10 C -0.3056(3) 0.9912(2) 0.06840(18) 0.0212(5) Uani 1 1 d . . . . .
H10 H -0.282508 0.967355 0.018236 0.025 Uiso 1 1 calc R U . . .
C11 C -0.2608(3) 1.1037(2) 0.10009(17) 0.0243(5) Uani 1 1 d . . . . .
H11 H -0.209940 1.148195 0.069748 0.029 Uiso 1 1 calc R U . . .
C12 C -0.2995(3) 1.1436(2) 0.18171(17) 0.0253(5) Uani 1 1 d . . . . .
H12 H -0.271431 1.212383 0.201473 0.030 Uiso 1 1 calc R U . . .
C13 C -0.3834(3) 1.0718(2) 0.23083(17) 0.0231(5) Uani 1 1 d . . . . .
H13 H -0.407854 1.096789 0.280322 0.028 Uiso 1 1 calc R U . . .
C14 C -0.4279(3) 0.9581(2) 0.19903(16) 0.0184(5) Uani 1 1 d . . . . .
C15 C 0.1165(4) 0.5277(3) -0.3672(2) 0.0349(6) Uani 1 1 d . . . . .
H15A H 0.060714 0.560018 -0.414128 0.052 Uiso 1 1 calc R U . . .
H15B H 0.127470 0.454632 -0.377711 0.052 Uiso 1 1 calc R U . . .
H15C H 0.206846 0.560565 -0.355570 0.052 Uiso 1 1 calc R U . . .

loop_
_atom_site_aniso_label
_atom_site_aniso_U_11
_atom_site_aniso_U_22
_atom_site_aniso_U_33
_atom_site_aniso_U_23
_atom_site_aniso_U_13
_atom_site_aniso_U_12
Cu1 0.0243(3) 0.0285(3) 0.0252(3) 0.00134(15) 0.0077(2) 0.00029(15)
O1 0.0166(8) 0.0221(9) 0.0176(8) 0.0008(6) 0.0075(7) 0.0040(6)
N1 0.0141(9) 0.0206(9) 0.0180(9) 0.0016(7) 0.0057(7) 0.0026(7)
C1 0.0187(10) 0.0121(10) 0.0205(11) 0.0013(8) 0.0068(8) -0.0037(8)
O2 0.0174(8) 0.0198(8) 0.0176(8) 0.0001(6) 0.0055(6) 0.0003(6)
N2 0.0162(9) 0.0272(11) 0.0223(10) -0.0067(8) 0.0061(7) -0.0005(8)
C2 0.0178(11) 0.0115(10) 0.0224(11) 0.0002(8) 0.0084(9) -0.0020(8)
O3 0.0228(8) 0.0221(9) 0.0204(8) -0.0016(6) 0.0110(6) -0.0022(7)
C3 0.0193(11) 0.0182(11) 0.0205(11) 0.0001(9) 0.0034(9) -0.0018(9)
O4 0.0257(10) 0.0794(16) 0.0247(10) -0.0140(11) 0.0024(8) -0.0027(11)
C4 0.0232(11) 0.0212(11) 0.0204(11) -0.0039(9) 0.0090(9) -0.0016(9)
C5 0.0175(11) 0.0155(11) 0.0246(12) -0.0034(8) 0.0079(9) -0.0039(8)
C6 0.0191(11) 0.0222(11) 0.0210(11) -0.0018(9) 0.0039(9) -0.0001(9)
C7 0.0225(11) 0.0223(11) 0.0177(11) -0.0022(9) 0.0072(9) -0.0017(9)
C8 0.0182(11) 0.0221(11) 0.0237(11) -0.0024(9) 0.0088(9) -0.0010(9)
C9 0.0147(10) 0.0180(11) 0.0205(11) 0.0005(8) 0.0043(8) 0.0010(8)
C10 0.0210(12) 0.0245(13) 0.0202(12) 0.0016(8) 0.0091(10) 0.0013(8)
C11 0.0227(11) 0.0220(12) 0.0298(13) 0.0075(10) 0.0089(10) -0.0013(9)
C12 0.0278(12) 0.0168(11) 0.0318(13) -0.0009(9) 0.0067(10) -0.0022(9)
C13 0.0277(12) 0.0211(12) 0.0217(11) -0.0038(9) 0.0075(9) 0.0009(10)
C14 0.0165(10) 0.0195(11) 0.0198(11) 0.0022(9) 0.0046(8) 0.0003(9)
C15 0.0311(15) 0.0458(16) 0.0280(14) -0.0079(13) 0.0060(12) 0.0030(13)

loop_
_atom_type_symbol
_atom_type_description
_atom_type_scat_dispersion_real
_atom_type_scat_dispersion_imag
_atom_type_scat_source
C C 0.0033 0.0016 'International Tables Vol C Tables 4.2.6.8 and 6.1.1.4'
H H 0.0000 0.0000 'International Tables Vol C Tables 4.2.6.8 and 6.1.1.4'
N N 0.0061 0.0033 'International Tables Vol C Tables 4.2.6.8 and 6.1.1.4'
O O 0.0106 0.0060 'International Tables Vol C Tables 4.2.6.8 and 6.1.1.4'
Cu Cu 0.3201 1.2651 'International Tables Vol C Tables 4.2.6.8 and 6.1.1.4'

loop_
_geom_angle_atom_site_label_1
_geom_angle_atom_site_label_2
_geom_angle_atom_site_label_3
_geom_angle
_geom_angle_site_symmetry_1
_geom_angle_site_symmetry_3
_geom_angle_publ_flag
O1 Cu1 O1 180.0 . 3_665 ?
O1 Cu1 O2 95.26(7) . 3_665 ?
O1 Cu1 O2 84.74(7) 3_665 3_665 ?
O1 Cu1 O2 84.74(7) . . ?
O1 Cu1 O2 95.26(7) 3_665 . ?
O2 Cu1 O2 180.0 3_665 . ?
N1 O1 Cu1 107.64(13) . . ?
C1 N1 O1 118.03(18) . . ?
C1 N1 H1N 121.0 . . ?
O1 N1 H1N 121.0 . . ?
O2 C1 N1 118.9(2) . . ?
O2 C1 C2 120.8(2) . . ?
N1 C1 C2 120.3(2) . . ?
C1 O2 Cu1 110.57(14) . . ?
C5 N2 C8 123.83(19) . . ?
C5 N2 H2N 118.1 . . ?
C8 N2 H2N 118.1 . . ?
C3 C2 C7 118.3(2) . . ?
C3 C2 C1 119.1(2) . . ?
C7 C2 C1 122.6(2) . . ?
C14 O3 H3H 109.5 . . ?
C4 C3 C2 121.4(2) . . ?
C4 C3 H3 119.3 . . ?
C2 C3 H3 119.3 . . ?
C15 O4 H4H 109.5 . . ?
C3 C4 C5 120.2(2) . . ?
C3 C4 H4 119.9 . . ?
C5 C4 H4 119.9 . . ?
N2 C5 C4 123.0(2) . . ?
N2 C5 C6 118.8(2) . . ?
C4 C5 C6 118.2(2) . . ?
C7 C6 C5 121.0(2) . . ?
C7 C6 H6 119.5 . . ?
C5 C6 H6 119.5 . . ?
C6 C7 C2 120.8(2) . . ?
C6 C7 H7 119.6 . . ?
C2 C7 H7 119.6 . . ?
N2 C8 C9 115.13(19) . . ?
N2 C8 H8A 108.5 . . ?
C9 C8 H8A 108.5 . . ?
N2 C8 H8B 108.5 . . ?
C9 C8 H8B 108.5 . . ?
H8A C8 H8B 107.5 . . ?
C10 C9 C14 118.8(2) . . ?
C10 C9 C8 123.1(2) . . ?
C14 C9 C8 118.1(2) . . ?
C11 C10 C9 121.1(2) . . ?
C11 C10 H10 119.5 . . ?
C9 C10 H10 119.5 . . ?
C10 C11 C12 119.8(2) . . ?
C10 C11 H11 120.1 . . ?
C12 C11 H11 120.1 . . ?
C13 C12 C11 120.2(2) . . ?
C13 C12 H12 119.9 . . ?
C11 C12 H12 119.9 . . ?
C12 C13 C14 120.0(2) . . ?
C12 C13 H13 120.0 . . ?
C14 C13 H13 120.0 . . ?
O3 C14 C13 122.7(2) . . ?
O3 C14 C9 117.1(2) . . ?
C13 C14 C9 120.2(2) . . ?
O4 C15 H15A 109.5 . . ?
O4 C15 H15B 109.5 . . ?
H15A C15 H15B 109.5 . . ?
O4 C15 H15C 109.5 . . ?
H15A C15 H15C 109.5 . . ?
H15B C15 H15C 109.5 . . ?

loop_
_geom_bond_atom_site_label_1
_geom_bond_atom_site_label_2
_geom_bond_distance
_geom_bond_site_symmetry_2
_geom_bond_publ_flag
Cu1 O1 1.9119(17) . ?
Cu1 O1 1.9119(17) 3_665 ?
Cu1 O2 1.9331(15) 3_665 ?
Cu1 O2 1.9331(15) . ?
O1 N1 1.387(2) . ?
N1 C1 1.317(3) . ?
N1 H1N 0.8600 . ?
C1 O2 1.281(3) . ?
C1 C2 1.473(3) . ?
N2 C5 1.378(3) . ?
N2 C8 1.446(3) . ?
N2 H2N 0.8600 . ?
C2 C3 1.388(3) . ?
C2 C7 1.401(3) . ?
O3 C14 1.352(3) . ?
O3 H3H 0.8501 . ?
C3 C4 1.387(3) . ?
C3 H3 0.8500 . ?
O4 C15 1.407(3) . ?
O4 H4H 0.8501 . ?
C4 C5 1.398(3) . ?
C4 H4 0.8500 . ?
C5 C6 1.410(3) . ?
C6 C7 1.373(3) . ?
C6 H6 0.8500 . ?
C7 H7 0.8500 . ?
C8 C9 1.517(3) . ?
C8 H8A 0.8500 . ?
C8 H8B 0.8500 . ?
C9 C10 1.390(3) . ?
C9 C14 1.403(3) . ?
C10 C11 1.387(3) . ?
C10 H10 0.8500 . ?
C11 C12 1.391(4) . ?
C11 H11 0.8500 . ?
C12 C13 1.383(3) . ?
C12 H12 0.8500 . ?
C13 C14 1.399(3) . ?
C13 H13 0.8500 . ?
C15 H15A 0.8501 . ?
C15 H15B 0.8501 . ?
C15 H15C 0.8501 . ?
